data_1546049
loop_
_publ_author_name
'Ramalhete, Susana'
'Foster, Jamie S.'
'Green, Hayley R.'
'Nartowski, Karol P.'
'Heinrich, Margaux'
'Martin, Peter'
'Khimyak, Yaroslav Z.'
'Lloyd, Gareth O.'

_publ_section_title
;
 FDHALO17: Halogen effects on the solid-state packing of phenylalanine
 derivatives and the resultant gelation properties
;
_journal_name_full 'Faraday Discuss.'
_journal_paper_doi 10.1039/C7FD00108H
_journal_year 2017
_chemical_absolute_configuration rm
_chemical_formula_moiety 'C9 H10 Cl N O2, H2 O'
_chemical_formula_sum 'C9 H12 Cl N O3'
_chemical_formula_weight 217.64
_chemical_name_systematic '4-chlorophenylalanine '
_space_group_crystal_system monoclinic
_space_group_IT_number 4
_space_group_name_Hall 'P 2yb'
_space_group_name_H-M_alt 'P 1 21 1'
_symmetry_space_group_name_Hall 'P 2yb'
_symmetry_space_group_name_H-M 'P 1 21 1'
_atom_sites_solution_hydrogens mixed
_audit_creation_date 2017-02-14
_audit_creation_method
;
Olex2 1.2
(compiled 2017.01.04 svn.r3372 for OlexSys, GUI svn.r5292)
;
_audit_update_record
;
2017-02-14 deposited with the CCDC.
2017-04-24 downloaded from the CCDC.
;
_cell_angle_alpha 90
_cell_angle_beta 108.421(6)
_cell_angle_gamma 90
_cell_formula_units_Z 4
_cell_length_a 13.5539(8)
_cell_length_b 5.4096(3)
_cell_length_c 15.0157(9)
_cell_measurement_reflns_used 2578
_cell_measurement_temperature 120.00(10)
_cell_measurement_theta_max 71.8962
_cell_measurement_theta_min 3.0994
_cell_volume 1044.56(11)
_computing_cell_refinement
;
CrysAlisPro, Agilent Technologies,
Version 1.171.35.21 (release 20-01-2012 CrysAlis171 .NET)
(compiled Jan 23 2012,18:06:46)
;
_computing_data_collection
;
CrysAlisPro, Agilent Technologies,
Version 1.171.35.21 (release 20-01-2012 CrysAlis171 .NET)
(compiled Jan 23 2012,18:06:46)
;
_computing_data_reduction
;
CrysAlisPro, Agilent Technologies,
Version 1.171.35.21 (release 20-01-2012 CrysAlis171 .NET)
(compiled Jan 23 2012,18:06:46)
;
_computing_molecular_graphics 'Olex2 (Dolomanov et al., 2009)'
_computing_publication_material 'Olex2 (Dolomanov et al., 2009)'
_computing_structure_refinement 'ShelXL (Sheldrick, 2015)'
_diffrn_ambient_temperature 120.00(10)
_diffrn_detector_area_resol_mean 16.1183
_diffrn_measured_fraction_theta_full 0.999
_diffrn_measured_fraction_theta_max 0.975
_diffrn_measurement_details
;
#__ type_ start__ end____ width___ exp.time_
  1 omega  -68.00  -27.00   1.0000    6.0000
omega____ theta____ kappa____ phi______ frames
    -        0.0000  -77.0000 -150.0000 41

#__ type_ start__ end____ width___ exp.time_
  2 omega  -38.00    5.00   1.0000    6.0000
omega____ theta____ kappa____ phi______ frames
    -        0.0000  -57.0000   90.0000 43

#__ type_ start__ end____ width___ exp.time_
  3 omega  -15.00   26.00   1.0000    6.0000
omega____ theta____ kappa____ phi______ frames
    -        0.0000  -77.0000 -150.0000 41

#__ type_ start__ end____ width___ exp.time_
  4 omega -125.00  -29.00   1.0000   20.0000
omega____ theta____ kappa____ phi______ frames
    -      -54.9842  -37.0000 -180.0000 96

#__ type_ start__ end____ width___ exp.time_
  5 omega   47.00  100.00   1.0000   20.0000
omega____ theta____ kappa____ phi______ frames
    -       54.9842 -137.0000   51.0000 53

#__ type_ start__ end____ width___ exp.time_
  6 omega  -71.00    7.00   1.0000   40.0000
omega____ theta____ kappa____ phi______ frames
    -      -64.0000   37.0000 -180.0000 78

#__ type_ start__ end____ width___ exp.time_
  7 omega  -72.00  -38.00   1.0000   40.0000
omega____ theta____ kappa____ phi______ frames
    -      -64.0000   25.0000 -180.0000 34

#__ type_ start__ end____ width___ exp.time_
  8 omega   41.00   80.00   1.0000   40.0000
omega____ theta____ kappa____ phi______ frames
    -      109.9684  -50.0000  -60.0000 39

#__ type_ start__ end____ width___ exp.time_
  9 omega   76.00  103.00   1.0000   40.0000
omega____ theta____ kappa____ phi______ frames
    -      109.9684   25.0000 -120.0000 27

#__ type_ start__ end____ width___ exp.time_
 10 omega   38.00   66.00   1.0000   40.0000
omega____ theta____ kappa____ phi______ frames
    -      109.9684  -25.0000  150.0000 28

#__ type_ start__ end____ width___ exp.time_
 11 omega   76.00  176.00   1.0000   40.0000
omega____ theta____ kappa____ phi______ frames
    -      109.9684   25.0000  -30.0000 100

#__ type_ start__ end____ width___ exp.time_
 12 omega  114.00  174.00   1.0000   40.0000
omega____ theta____ kappa____ phi______ frames
    -      109.9684   25.0000 -120.0000 60

#__ type_ start__ end____ width___ exp.time_
 13 omega   40.00   83.00   1.0000   40.0000
omega____ theta____ kappa____ phi______ frames
    -      109.9684  -50.0000 -150.0000 43

#__ type_ start__ end____ width___ exp.time_
 14 omega   45.00  102.00   1.0000   40.0000
omega____ theta____ kappa____ phi______ frames
    -      109.9684  -91.0000   30.0000 57

#__ type_ start__ end____ width___ exp.time_
 15 omega   42.00   71.00   1.0000   40.0000
omega____ theta____ kappa____ phi______ frames
    -      109.9684  -25.0000 -120.0000 29

#__ type_ start__ end____ width___ exp.time_
 16 omega   48.00  103.00   1.0000   40.0000
omega____ theta____ kappa____ phi______ frames
    -      109.9684  -91.0000  -60.0000 55

#__ type_ start__ end____ width___ exp.time_
 17 omega   38.00   64.00   1.0000   40.0000
omega____ theta____ kappa____ phi______ frames
    -      109.9684  -25.0000 -180.0000 26

#__ type_ start__ end____ width___ exp.time_
 18 omega   40.00   67.00   1.0000   40.0000
omega____ theta____ kappa____ phi______ frames
    -      109.9684  -25.0000   90.0000 27

#__ type_ start__ end____ width___ exp.time_
 19 omega  -73.00   44.00   1.0000    6.0000
omega____ theta____ kappa____ phi______ frames
    -        0.0000  -19.0000  -30.0000 117

#__ type_ start__ end____ width___ exp.time_
 20 omega  -72.00   26.00   1.0000    6.0000
omega____ theta____ kappa____ phi______ frames
    -        0.0000  -37.0000  -90.0000 98

#__ type_ start__ end____ width___ exp.time_
 21 omega   34.00   81.00   1.0000   20.0000
omega____ theta____ kappa____ phi______ frames
    -       54.9842   57.0000   90.0000 47
;
_diffrn_measurement_device_type 'Xcalibur, Eos, Gemini ultra'
_diffrn_measurement_method '\w scans'
_diffrn_orient_matrix_UB_11 -0.1175860000
_diffrn_orient_matrix_UB_12 -0.0074618000
_diffrn_orient_matrix_UB_13 -0.0141075000
_diffrn_orient_matrix_UB_21 -0.0226310000
_diffrn_orient_matrix_UB_22 -0.0065480000
_diffrn_orient_matrix_UB_23 -0.1070972000
_diffrn_orient_matrix_UB_31 0.0035004000
_diffrn_orient_matrix_UB_32 -0.2848477000
_diffrn_orient_matrix_UB_33 0.0027599000
_diffrn_radiation_monochromator mirror
_diffrn_radiation_type CuK\a
_diffrn_radiation_wavelength 1.54184
_diffrn_reflns_av_R_equivalents 0.0394
_diffrn_reflns_av_unetI/netI 0.0406
_diffrn_reflns_Laue_measured_fraction_full 0.999
_diffrn_reflns_Laue_measured_fraction_max 0.975
_diffrn_reflns_limit_h_max 16
_diffrn_reflns_limit_h_min -16
_diffrn_reflns_limit_k_max 4
_diffrn_reflns_limit_k_min -6
_diffrn_reflns_limit_l_max 18
_diffrn_reflns_limit_l_min -18
_diffrn_reflns_number 4433
_diffrn_reflns_point_group_measured_fraction_full 0.707
_diffrn_reflns_point_group_measured_fraction_max 0.685
_diffrn_reflns_theta_full 67.684
_diffrn_reflns_theta_max 72.042
_diffrn_reflns_theta_min 3.102
_diffrn_source 'Enhance Ultra (Cu) X-ray Source'
_exptl_absorpt_coefficient_mu 3.118
_exptl_absorpt_correction_T_max 1.00000
_exptl_absorpt_correction_T_min 0.73973
_exptl_absorpt_correction_type multi-scan
_exptl_absorpt_process_details
;
CrysAlisPro, Agilent Technologies,
Version 1.171.35.21 (release 20-01-2012 CrysAlis171 .NET)
(compiled Jan 23 2012,18:06:46)
Empirical absorption correction using spherical harmonics,
 implemented in SCALE3 ABSPACK scaling algorithm.
;
_exptl_crystal_colour 'clear colourless'
_exptl_crystal_colour_lustre clear
_exptl_crystal_colour_primary colourless
_exptl_crystal_density_diffrn 1.384
_exptl_crystal_description needle
_exptl_crystal_F_000 456
_exptl_crystal_recrystallization_method 'Re-crystallisation from solvent'
_exptl_crystal_size_max 0.4
_exptl_crystal_size_mid 0.1
_exptl_crystal_size_min 0.01
_refine_diff_density_max 0.626
_refine_diff_density_min -0.945
_refine_diff_density_rms 0.069
_refine_ls_abs_structure_details
;
 Flack x determined using 532 quotients [(I+)-(I-)]/[(I+)+(I-)]
 (Parsons, Flack and Wagner, Acta Cryst. B69 (2013) 249-259).
;
_refine_ls_abs_structure_Flack 0.07(2)
_refine_ls_extinction_method none
_refine_ls_goodness_of_fit_ref 1.076
_refine_ls_hydrogen_treatment mixed
_refine_ls_matrix_type full
_refine_ls_number_parameters 269
_refine_ls_number_reflns 2825
_refine_ls_number_restraints 7
_refine_ls_restrained_S_all 1.075
_refine_ls_R_factor_all 0.0726
_refine_ls_R_factor_gt 0.0685
_refine_ls_shift/su_max 0.000
_refine_ls_shift/su_mean 0.000
_refine_ls_structure_factor_coef Fsqd
_refine_ls_weighting_details 'w=1/[\s^2^(Fo^2^)+(0.0607P)^2^+1.7850P] where P=(Fo^2^+2Fc^2^)/3'
_refine_ls_weighting_scheme calc
_refine_ls_wR_factor_gt 0.1640
_refine_ls_wR_factor_ref 0.1687
_reflns_Friedel_coverage 0.265
_reflns_Friedel_fraction_full 0.341
_reflns_Friedel_fraction_max 0.323
_reflns_number_gt 2655
_reflns_number_total 2825
_reflns_threshold_expression 'I > 2\s(I)'
_cod_data_source_file c7fd00108h2.cif
_cod_data_source_block phe
_cod_depositor_comments
;

2019-01-23
Z value and formula fixed to values more according to usual
chemical conventions.                 miguel
;
_cod_original_formula_sum 'C18 H24 Cl2 N2 O6'
_cod_original_formula_weight 435.29
_cod_original_formula_moiety '2(C9 H10 Cl N O2), 2(H2 O)'
_cod_original_formula_units_Z 2
_cod_database_code 1546049
_shelxl_version_number 2014/6
_shelx_space_group_comment
;
The symmetry employed for this shelxl refinement is uniquely defined
by the following loop, which should always be used as a source of
symmetry information in preference to the above space-group names.
They are only intended as comments.
;
_reflns_odcompleteness_completeness 99.90
_reflns_odcompleteness_iscentric 1
_reflns_odcompleteness_theta 66.97
_olex2_refinement_description
;
1. Fixed Uiso
 At 1.2 times of:
  All C(H) groups, All C(H,H) groups
 At 1.5 times of:
  All N(H,H,H) groups
2. Restrained distances
 O5-H5B
 0.95 with sigma of 0.02
 O5-H5A
 0.95 with sigma of 0.02
 O6-H6B
 0.95 with sigma of 0.02
 O6-H6A
 0.95 with sigma of 0.02
 H6A-H6B
 1.54 with sigma of 0.05
 H5B-H5A
 1.54 with sigma of 0.05
3.a Ternary CH refined with riding coordinates:
 C2(H2), C11(H11)
3.b Secondary CH2 refined with riding coordinates:
 C3(H3A,H3B), C12(H12A,H12B)
3.c Me refined with riding coordinates:
 N1(H1A,H1B,H1C), N2(H2A,H2B,H2C)
3.d Aromatic/amide H refined with riding coordinates:
 C5(H5), C6(H6), C8(H8), C9(H9), C14(H14), C15(H15), C17(H17), C18(H18)
;
_olex2_submission_special_instructions 'No special instructions were received'

loop_
_space_group_symop_operation_xyz
'x, y, z'
'-x, y+1/2, -z'

loop_
_atom_site_label
_atom_site_type_symbol
_atom_site_fract_x
_atom_site_fract_y
_atom_site_fract_z
_atom_site_U_iso_or_equiv
_atom_site_adp_type
_atom_site_occupancy
_atom_site_site_symmetry_order
_atom_site_calc_flag
_atom_site_refinement_flags_posn
Cl1 Cl 0.18732(19) 0.3641(5) -0.00633(14) 0.0893(9) Uani 1 1 d .
O1 O 0.1371(3) 0.5697(8) 0.3844(3) 0.0436(11) Uani 1 1 d .
N1 N 0.1340(3) 0.0830(10) 0.4119(4) 0.0443(13) Uani 1 1 d .
H1A H 0.1239 -0.0834 0.4078 0.066 Uiso 1 1 calc R
H1B H 0.1735 0.1290 0.3757 0.066 Uiso 1 1 calc R
H1C H 0.1672 0.1252 0.4727 0.066 Uiso 1 1 calc R
C1 C 0.0499(5) 0.4900(13) 0.3860(6) 0.054(2) Uani 1 1 d .
H5A H 0.168(5) 0.130(16) 0.631(6) 0.10(3) Uiso 1 1 d D
H6A H 0.624(2) 0.159(18) 0.364(7) 0.12(4) Uiso 1 1 d D
Cl2 Cl 0.6781(3) 0.3014(5) 0.06798(18) 0.1133(12) Uani 1 1 d .
O2 O -0.0236(3) 0.6246(9) 0.3901(5) 0.0735(18) Uani 1 1 d .
N2 N 0.3526(3) 0.6248(9) 0.4250(3) 0.0289(9) Uani 1 1 d .
H2A H 0.3527 0.7914 0.4166 0.043 Uiso 1 1 calc R
H2B H 0.2862 0.5671 0.4026 0.043 Uiso 1 1 calc R
H2C H 0.3794 0.5892 0.4872 0.043 Uiso 1 1 calc R
C2 C 0.0316(4) 0.2113(12) 0.3786(6) 0.0523(19) Uani 1 1 d .
H2 H -0.0101 0.1635 0.4202 0.063 Uiso 1 1 calc R
O3 O 0.3329(3) 0.1301(8) 0.3917(3) 0.0379(9) Uani 1 1 d .
C3 C -0.0289(4) 0.1362(13) 0.2772(6) 0.069(3) Uani 1 1 d .
H3A H -0.0434 -0.0434 0.2760 0.083 Uiso 1 1 calc R
H3B H -0.0966 0.2233 0.2580 0.083 Uiso 1 1 calc R
O4 O 0.4977(3) 0.1053(7) 0.3930(2) 0.0312(8) Uani 1 1 d .
C4 C 0.0260(5) 0.1911(13) 0.2065(6) 0.062(2) Uani 1 1 d .
O5 O 0.2179(3) 0.1790(11) 0.6029(4) 0.0558(13) Uani 1 1 d D
C5 C 0.0043(6) 0.4069(14) 0.1539(7) 0.078(3) Uani 1 1 d .
H5 H -0.0465 0.5179 0.1621 0.093 Uiso 1 1 calc R
O6 O 0.6969(3) 0.1651(11) 0.3740(4) 0.0552(13) Uani 1 1 d D
C6 C 0.0551(7) 0.4639(15) 0.0896(6) 0.081(3) Uani 1 1 d .
H6 H 0.0409 0.6140 0.0551 0.097 Uiso 1 1 calc R
C7 C 0.1272(6) 0.2969(15) 0.0768(5) 0.066(2) Uani 1 1 d .
C8 C 0.1498(5) 0.0777(14) 0.1276(5) 0.0563(19) Uani 1 1 d .
H8 H 0.1990 -0.0354 0.1179 0.068 Uiso 1 1 calc R
C9 C 0.0992(5) 0.0272(13) 0.1923(5) 0.0540(18) Uani 1 1 d .
H9 H 0.1145 -0.1214 0.2278 0.065 Uiso 1 1 calc R
C10 C 0.4163(4) 0.2255(11) 0.3880(3) 0.0300(12) Uani 1 1 d .
C11 C 0.4166(4) 0.5058(10) 0.3738(4) 0.0266(11) Uani 1 1 d .
H11 H 0.4896 0.5676 0.4000 0.032 Uiso 1 1 calc R
C12 C 0.3747(4) 0.5741(12) 0.2696(4) 0.0355(12) Uani 1 1 d .
H12A H 0.3073 0.4893 0.2409 0.043 Uiso 1 1 calc R
H12B H 0.3618 0.7544 0.2638 0.043 Uiso 1 1 calc R
C13 C 0.4474(5) 0.5054(11) 0.2164(4) 0.0374(13) Uani 1 1 d .
C14 C 0.4349(6) 0.2932(14) 0.1620(4) 0.0499(16) Uani 1 1 d .
H14 H 0.3773 0.1877 0.1569 0.060 Uiso 1 1 calc R
C15 C 0.5046(8) 0.2316(15) 0.1147(4) 0.068(2) Uani 1 1 d .
H15 H 0.4942 0.0879 0.0765 0.082 Uiso 1 1 calc R
C16 C 0.5894(8) 0.3840(16) 0.1245(5) 0.067(2) Uani 1 1 d .
C17 C 0.6032(7) 0.5968(15) 0.1770(5) 0.0595(19) Uani 1 1 d .
H17 H 0.6606 0.7024 0.1815 0.071 Uiso 1 1 calc R
C18 C 0.5331(5) 0.6552(13) 0.2230(4) 0.0449(15) Uani 1 1 d .
H18 H 0.5434 0.8010 0.2601 0.054 Uiso 1 1 calc R
H6B H 0.714(6) 0.331(7) 0.366(6) 0.10(3) Uiso 1 1 d D
H5B H 0.235(7) 0.346(7) 0.620(6) 0.09(3) Uiso 1 1 d D

loop_
_atom_site_aniso_label
_atom_site_aniso_U_11
_atom_site_aniso_U_22
_atom_site_aniso_U_33
_atom_site_aniso_U_23
_atom_site_aniso_U_13
_atom_site_aniso_U_12
Cl1 0.0986(15) 0.0691(15) 0.0632(10) 0.0274(11) -0.0270(10) -0.0373(13)
O1 0.0232(17) 0.023(2) 0.083(3) -0.001(2) 0.0154(18) -0.0012(17)
N1 0.022(2) 0.025(3) 0.084(4) 0.000(3) 0.014(2) 0.000(2)
C1 0.026(3) 0.022(3) 0.111(6) 0.004(4) 0.017(3) 0.003(3)
Cl2 0.207(3) 0.0751(17) 0.1081(17) 0.0263(15) 0.122(2) 0.055(2)
O2 0.033(2) 0.026(3) 0.168(6) 0.006(3) 0.041(3) 0.006(2)
N2 0.0219(17) 0.021(2) 0.043(2) 0.001(2) 0.0092(16) 0.0004(18)
C2 0.024(3) 0.021(3) 0.110(6) 0.003(4) 0.017(3) 0.002(3)
O3 0.0254(16) 0.024(2) 0.064(2) 0.004(2) 0.0136(16) -0.0024(17)
C3 0.025(3) 0.022(3) 0.139(7) 0.006(4) -0.004(4) -0.005(3)
O4 0.0280(16) 0.027(2) 0.0390(18) 0.0016(17) 0.0106(14) 0.0048(17)
C4 0.035(3) 0.026(3) 0.095(5) 0.009(4) -0.023(3) -0.007(3)
O5 0.0295(19) 0.054(3) 0.088(3) -0.004(3) 0.024(2) 0.000(2)
C5 0.051(4) 0.026(4) 0.111(7) 0.009(4) -0.038(4) -0.005(3)
O6 0.039(2) 0.049(3) 0.082(3) 0.019(3) 0.027(2) 0.008(2)
C6 0.077(6) 0.033(4) 0.087(6) 0.022(4) -0.041(5) -0.018(4)
C7 0.071(5) 0.036(4) 0.054(4) 0.010(3) -0.034(3) -0.020(4)
C8 0.050(3) 0.039(4) 0.056(4) 0.006(3) -0.018(3) -0.016(3)
C9 0.045(3) 0.026(3) 0.068(4) 0.009(3) -0.015(3) -0.006(3)
C10 0.032(3) 0.026(3) 0.028(2) -0.001(2) 0.003(2) 0.000(2)
C11 0.025(2) 0.022(3) 0.033(3) -0.004(2) 0.0086(19) -0.003(2)
C12 0.038(3) 0.028(3) 0.035(3) -0.001(2) 0.004(2) -0.002(3)
C13 0.056(3) 0.028(3) 0.025(2) 0.005(2) 0.009(2) 0.002(3)
C14 0.080(4) 0.035(4) 0.031(3) -0.002(3) 0.011(3) -0.001(4)
C15 0.140(8) 0.032(4) 0.033(3) -0.003(3) 0.029(4) 0.011(5)
C16 0.126(7) 0.038(4) 0.052(4) 0.009(4) 0.052(4) 0.015(5)
C17 0.087(5) 0.043(4) 0.064(4) 0.006(4) 0.046(4) 0.002(4)
C18 0.071(4) 0.032(4) 0.040(3) 0.000(3) 0.030(3) -0.003(3)

loop_
_atom_type_symbol
_atom_type_description
_atom_type_scat_dispersion_real
_atom_type_scat_dispersion_imag
_atom_type_scat_source
C C 0.0181 0.0091 'International Tables Vol C Tables 4.2.6.8 and 6.1.1.4'
H H 0.0000 0.0000 'International Tables Vol C Tables 4.2.6.8 and 6.1.1.4'
Cl Cl 0.3639 0.7018 'International Tables Vol C Tables 4.2.6.8 and 6.1.1.4'
N N 0.0311 0.0180 'International Tables Vol C Tables 4.2.6.8 and 6.1.1.4'
O O 0.0492 0.0322 'International Tables Vol C Tables 4.2.6.8 and 6.1.1.4'

loop_
_geom_angle_atom_site_label_1
_geom_angle_atom_site_label_2
_geom_angle_atom_site_label_3
_geom_angle
H1A N1 H1B 109.5
H1A N1 H1C 109.5
H1B N1 H1C 109.5
C2 N1 H1A 109.5
C2 N1 H1B 109.5
C2 N1 H1C 109.5
O1 C1 C2 117.8(6)
O2 C1 O1 124.4(6)
O2 C1 C2 117.7(6)
H2A N2 H2B 109.5
H2A N2 H2C 109.5
H2B N2 H2C 109.5
C11 N2 H2A 109.5
C11 N2 H2B 109.5
C11 N2 H2C 109.5
N1 C2 C1 108.8(5)
N1 C2 H2 108.7
N1 C2 C3 111.0(6)
C1 C2 H2 108.7
C1 C2 C3 110.9(7)
C3 C2 H2 108.7
C2 C3 H3A 108.6
C2 C3 H3B 108.6
H3A C3 H3B 107.6
C4 C3 C2 114.7(5)
C4 C3 H3A 108.6
C4 C3 H3B 108.6
C5 C4 C3 120.3(8)
C5 C4 C9 118.7(9)
C9 C4 C3 121.0(7)
H5A O5 H5B 108(5)
C4 C5 H5 119.3
C6 C5 C4 121.4(9)
C6 C5 H5 119.3
H6A O6 H6B 108(5)
C5 C6 H6 120.7
C5 C6 C7 118.6(7)
C7 C6 H6 120.7
C6 C7 Cl1 118.4(6)
C6 C7 C8 121.4(9)
C8 C7 Cl1 120.2(8)
C7 C8 H8 120.6
C9 C8 C7 118.8(8)
C9 C8 H8 120.6
C4 C9 H9 119.5
C8 C9 C4 121.0(7)
C8 C9 H9 119.5
O3 C10 O4 124.5(5)
O3 C10 C11 117.0(5)
O4 C10 C11 118.6(5)
N2 C11 C10 109.4(4)
N2 C11 H11 108.8
N2 C11 C12 109.7(4)
C10 C11 H11 108.8
C10 C11 C12 111.4(5)
C12 C11 H11 108.8
C11 C12 H12A 109.0
C11 C12 H12B 109.0
H12A C12 H12B 107.8
C13 C12 C11 113.0(4)
C13 C12 H12A 109.0
C13 C12 H12B 109.0
C14 C13 C12 122.7(6)
C14 C13 C18 117.8(6)
C18 C13 C12 119.5(5)
C13 C14 H14 119.2
C13 C14 C15 121.5(7)
C15 C14 H14 119.2
C14 C15 H15 120.7
C16 C15 C14 118.6(7)
C16 C15 H15 120.7
C15 C16 Cl2 118.4(6)
C17 C16 Cl2 120.4(7)
C17 C16 C15 121.2(7)
C16 C17 H17 120.3
C16 C17 C18 119.3(8)
C18 C17 H17 120.3
C13 C18 H18 119.3
C17 C18 C13 121.5(7)
C17 C18 H18 119.3

loop_
_geom_bond_atom_site_label_1
_geom_bond_atom_site_label_2
_geom_bond_distance
Cl1 C7 1.731(9)
O1 C1 1.266(7)
N1 H1A 0.9100
N1 H1B 0.9100
N1 H1C 0.9100
N1 C2 1.490(7)
C1 O2 1.252(8)
C1 C2 1.526(9)
Cl2 C16 1.735(8)
N2 H2A 0.9100
N2 H2B 0.9100
N2 H2C 0.9100
N2 C11 1.476(6)
C2 H2 1.0000
C2 C3 1.537(11)
O3 C10 1.260(6)
C3 H3A 0.9900
C3 H3B 0.9900
C3 C4 1.506(12)
O4 C10 1.262(6)
C4 C5 1.388(10)
C4 C9 1.396(11)
O5 H5A 0.95(2)
O5 H5B 0.95(2)
C5 H5 0.9500
C5 C6 1.386(13)
O6 H6A 0.95(2)
O6 H6B 0.95(2)
C6 H6 0.9500
C6 C7 1.388(13)
C7 C8 1.390(10)
C8 H8 0.9500
C8 C9 1.383(11)
C9 H9 0.9500
C10 C11 1.531(8)
C11 H11 1.0000
C11 C12 1.532(7)
C12 H12A 0.9900
C12 H12B 0.9900
C12 C13 1.498(8)
C13 C14 1.388(9)
C13 C18 1.394(9)
C14 H14 0.9500
C14 C15 1.389(11)
C15 H15 0.9500
C15 C16 1.384(12)
C16 C17 1.374(11)
C17 H17 0.9500
C17 C18 1.376(9)
C18 H18 0.9500

loop_
_geom_torsion_atom_site_label_1
_geom_torsion_atom_site_label_2
_geom_torsion_atom_site_label_3
_geom_torsion_atom_site_label_4
_geom_torsion
Cl1 C7 C8 C9 -178.9(5)
O1 C1 C2 N1 24.5(11)
O1 C1 C2 C3 -97.9(8)
N1 C2 C3 C4 -59.0(8)
C1 C2 C3 C4 62.1(8)
Cl2 C16 C17 C18 -178.4(6)
O2 C1 C2 N1 -157.9(7)
O2 C1 C2 C3 79.7(10)
N2 C11 C12 C13 168.0(5)
C2 C3 C4 C5 -95.9(7)
C2 C3 C4 C9 84.1(8)
O3 C10 C11 N2 36.2(6)
O3 C10 C11 C12 -85.2(6)
C3 C4 C5 C6 178.8(7)
C3 C4 C9 C8 -179.9(6)
O4 C10 C11 N2 -145.3(4)
O4 C10 C11 C12 93.2(5)
C4 C5 C6 C7 1.5(10)
C5 C4 C9 C8 0.2(9)
C5 C6 C7 Cl1 177.9(5)
C5 C6 C7 C8 -0.7(10)
C6 C7 C8 C9 -0.3(9)
C7 C8 C9 C4 0.6(9)
C9 C4 C5 C6 -1.3(10)
C10 C11 C12 C13 -70.7(6)
C11 C12 C13 C14 99.6(6)
C11 C12 C13 C18 -78.8(7)
C12 C13 C14 C15 -178.9(6)
C12 C13 C18 C17 178.7(6)
C13 C14 C15 C16 1.5(10)
C14 C13 C18 C17 0.2(9)
C14 C15 C16 Cl2 178.2(6)
C14 C15 C16 C17 -2.2(11)
C15 C16 C17 C18 2.0(12)
C16 C17 C18 C13 -1.0(11)
C18 C13 C14 C15 -0.5(9)
